data_2021215
loop_
_publ_author_name
'Garc\'ia-Reyes, Fernando'
'Fantoni, Adolfo C.'
'Bar\'on, M\'aximo'
'Romano, Rosana M.'
'Punte, Graciela M.'
'Echeverr\'ia, Gustavo A.'

_publ_section_title
;
 Role of weak C---H&#x00B7;&#x00B7;&#x00B7;O and strong
 N---H&#x00B7;&#x00B7;&#x00B7;O intermolecular interactions on the
 high-symmetry molecular packing of
 <i>trans</i>-cyclohexane-1,4-dicarboxamide
;
_journal_coeditor_code LY3070
_journal_issue 10
_journal_name_full 'Acta Crystallographica Section C'
_journal_page_first 1068
_journal_page_last 1078
_journal_paper_doi 10.1107/S2053229618011750
_journal_volume 74
_journal_year 2018
_chemical_formula_iupac 'C8 H14 N2 O2'
_chemical_formula_sum 'C8 H14 N2 O2'
_chemical_formula_weight 170.21
_chemical_name_systematic
;
<i>trans</i>-Cyclohexane-1,4-dicarboxamide
;
_space_group_IT_number 96
_symmetry_cell_setting tetragonal
_symmetry_space_group_name_Hall 'P 4nw 2abw'
_symmetry_space_group_name_H-M 'P 43 21 2'
_atom_sites_solution_hydrogens difmap
_audit_creation_method 'WinGX routine CIF_UPDATE'
_cell_angle_alpha 90
_cell_angle_beta 90
_cell_angle_gamma 90
_cell_formula_units_Z 4
_cell_length_a 6.9584(2)
_cell_length_b 6.9584(2)
_cell_length_c 18.8979(6)
_cell_measurement_reflns_used 854
_cell_measurement_temperature 293(2)
_cell_measurement_theta_max 69.492
_cell_measurement_theta_min 4.696
_cell_volume 915.02(5)
_computing_cell_refinement
;
CrysAlis PRO (Agilent, 2014)
;
_computing_data_collection
;
CrysAlis PRO (Agilent, 2014)
;
_computing_data_reduction
;
CrysAlis PRO (Agilent, 2014)
;
_computing_molecular_graphics
;
ORTEP-3 for Windows (Farrugia, 1997) and
Mercury (Macrae <i>et al.</i>,  2008)
;
_computing_publication_material
;
PLATON (Spek, 2009) and PARST (Nardelli, 1995) within
WinGX (Farrugia, 2012)
;
_computing_structure_refinement
;
SHELXL2014 (Sheldrick, 2015b)
;
_computing_structure_solution
;
SHELXT (Sheldrick, 2015a)
;
_diffrn_ambient_temperature 293(2)
_diffrn_detector_area_resol_mean 16.0604
_diffrn_measured_fraction_theta_full 1
_diffrn_measured_fraction_theta_max 0.993
_diffrn_measurement_device_type 'Agilent Xcalibur Eos Gemini'
_diffrn_measurement_method '\w scans'
_diffrn_radiation_monochromator graphite
_diffrn_radiation_type CuK\a
_diffrn_radiation_wavelength 1.54184
_diffrn_reflns_av_R_equivalents 0.0143
_diffrn_reflns_limit_h_max 8
_diffrn_reflns_limit_h_min -8
_diffrn_reflns_limit_k_max 7
_diffrn_reflns_limit_k_min -6
_diffrn_reflns_limit_l_max 23
_diffrn_reflns_limit_l_min -11
_diffrn_reflns_number 1745
_diffrn_reflns_theta_full 67.684
_diffrn_reflns_theta_max 71.984
_diffrn_reflns_theta_min 6.78
_exptl_absorpt_coefficient_mu 0.735
_exptl_absorpt_correction_T_max 1
_exptl_absorpt_correction_T_min 0.89247
_exptl_absorpt_correction_type multi-scan
_exptl_absorpt_process_details
;
(CrysAlis PRO; Agilent, 2014)
;
_exptl_crystal_colour colourless
_exptl_crystal_density_diffrn 1.236
_exptl_crystal_description frag
_exptl_crystal_F_000 368
_exptl_crystal_size_max 0.252
_exptl_crystal_size_mid 0.12
_exptl_crystal_size_min 0.116
_refine_diff_density_max 0.227
_refine_diff_density_min -0.132
_refine_ls_abs_structure_details
;
Flack <i>x</i> determined using 278 quotients [(I+)-(I-)]/[(I+)+(I-)]
(Parsons <i>et al.</i>,  2013)
;
_refine_ls_abs_structure_Flack -0.1(3)
_refine_ls_extinction_method none
_refine_ls_goodness_of_fit_ref 1.068
_refine_ls_hydrogen_treatment refU
_refine_ls_matrix_type full
_refine_ls_number_parameters 68
_refine_ls_number_reflns 890
_refine_ls_number_restraints 0
_refine_ls_restrained_S_all 1.068
_refine_ls_R_factor_all 0.0469
_refine_ls_R_factor_gt 0.0442
_refine_ls_shift/su_max 0
_refine_ls_shift/su_mean 0
_refine_ls_structure_factor_coef Fsqd
_refine_ls_weighting_details 'w=1/[\s^2^(Fo^2^)+(0.0750P)^2^+0.1598P] where P=(Fo^2^+2Fc^2^)/3'
_refine_ls_weighting_scheme calc
_refine_ls_wR_factor_ref 0.1295
_reflns_number_gt 837
_reflns_number_total 890
_reflns_threshold_expression 'I > 2\s(I)'
_cod_data_source_file ly3070sup1.cif
_cod_data_source_block I
_cod_depositor_comments 'Adding full bibliography for 2021215.cif.'
_cod_original_cell_volume 915.02(6)
_cod_database_code 2021215
_cod_database_fobs_code 2021215

loop_
_symmetry_equiv_pos_as_xyz
'x, y, z'
'-x, -y, z+1/2'
'-y+1/2, x+1/2, z+3/4'
'y+1/2, -x+1/2, z+1/4'
'-x+1/2, y+1/2, -z+3/4'
'x+1/2, -y+1/2, -z+1/4'
'y, x, -z'
'-y, -x, -z+1/2'

loop_
_atom_site_type_symbol
_atom_site_label
_atom_site_fract_x
_atom_site_fract_y
_atom_site_fract_z
_atom_site_U_iso_or_equiv
_atom_site_adp_type
_atom_site_calc_flag
_atom_site_occupancy
O O5 0.3771(3) 1.0600(3) 0.54566(9) 0.0602(6) Uani d 1
N N6 0.3328(4) 1.0717(4) 0.42891(11) 0.0549(7) Uani d 1
H H62 0.367(5) 1.033(6) 0.3894(17) 0.067(10) Uiso d 1
H H61 0.245(6) 1.159(6) 0.4352(17) 0.070(10) Uiso d 1
C C4 0.4181(3) 1.0038(3) 0.48545(11) 0.0425(6) Uani d 1
C C1 0.5696(4) 0.8512(4) 0.47394(12) 0.0458(6) Uani d 1
H H11 0.5774 0.8366 0.4274 0.051(8) Uiso d 1
C C3 0.7604(4) 0.9142(4) 0.5055(2) 0.0696(9) Uani d 1
H H31 0.7398 0.9341 0.5572 0.072(10) Uiso d 1
H H32 0.7948 1.0401 0.4778 0.135(18) Uiso d 1
C C2 0.5077(4) 0.6614(4) 0.5047(2) 0.0694(10) Uani d 1
H H21 0.4976 0.6845 0.5572 0.073(10) Uiso d 1
H H22 0.3798 0.6212 0.481 0.084(12) Uiso d 1

loop_
_atom_site_aniso_label
_atom_site_aniso_U_11
_atom_site_aniso_U_22
_atom_site_aniso_U_33
_atom_site_aniso_U_12
_atom_site_aniso_U_13
_atom_site_aniso_U_23
O5 0.0700(13) 0.0727(13) 0.0379(8) 0.0316(10) -0.0028(8) -0.0087(8)
N6 0.0645(14) 0.0621(14) 0.0381(10) 0.0287(12) -0.0010(9) -0.0008(9)
C4 0.0455(12) 0.0434(12) 0.0387(11) 0.0097(9) -0.0002(9) -0.0026(9)
C1 0.0520(14) 0.0484(13) 0.0371(10) 0.0170(11) 0.0020(10) -0.0034(9)
C3 0.0443(14) 0.0422(14) 0.122(3) 0.0028(12) 0.0018(17) -0.0071(16)
C2 0.0384(13) 0.0478(16) 0.122(3) 0.0028(12) 0.0023(17) -0.0006(17)

loop_
_atom_type_symbol
_atom_type_description
_atom_type_scat_dispersion_real
_atom_type_scat_dispersion_imag
_atom_type_scat_source
C C 0.0181 0.0091 'International Tables Vol C Tables 4.2.6.8 and 6.1.1.4'
H H 0 0 'International Tables Vol C Tables 4.2.6.8 and 6.1.1.4'
N N 0.0311 0.018 'International Tables Vol C Tables 4.2.6.8 and 6.1.1.4'
O O 0.0492 0.0322 'International Tables Vol C Tables 4.2.6.8 and 6.1.1.4'

loop_
_geom_angle_atom_site_label_1
_geom_angle_atom_site_label_2
_geom_angle_atom_site_label_3
_geom_angle_site_symmetry_1
_geom_angle_site_symmetry_3
_geom_angle
C4 N6 H62 . . 119(2)
C4 N6 H61 . . 117(2)
H62 N6 H61 . . 123(3)
O5 C4 N6 . . 122.1(2)
O5 C4 C1 . . 121.1(2)
N6 C4 C1 . . 116.9(2)
C2 C1 C4 . . 111.2(2)
C2 C1 C3 . . 110.6(2)
C4 C1 C3 . . 110.5(2)
C2 C1 H11 . . 107.5
C4 C1 H11 . . 105.4
C3 C1 H11 . . 111.6
C1 C3 C3 . 7_556 110.9(2)
C1 C3 H31 . . 107.4
C3 C3 H31 7_556 . 109.3
C1 C3 H32 . . 104.2
C3 C3 H32 7_556 . 111
H31 C3 H32 . . 113.9
C1 C2 C2 . 7_556 111.7(2)
C1 C2 H21 . . 105.1
C2 C2 H21 7_556 . 106
C1 C2 H22 . . 108.4
C2 C2 H22 7_556 . 111.3
H21 C2 H22 . . 114.2

loop_
_geom_bond_atom_site_label_1
_geom_bond_atom_site_label_2
_geom_bond_site_symmetry_2
_geom_bond_distance
O5 C4 . 1.237(3)
N6 C4 . 1.311(3)
N6 H62 . 0.83(3)
N6 H61 . 0.87(4)
C4 C1 . 1.511(3)
C1 C2 . 1.506(4)
C1 C3 . 1.520(4)
C1 H11 . 0.8876
C3 C3 7_556 1.528(6)
C3 H31 . 0.9969
C3 H32 . 1.0476
C2 C2 7_556 1.523(5)
C2 H21 . 1.0078
C2 H22 . 1.0349

loop_
_geom_hbond_atom_site_label_D
_geom_hbond_atom_site_label_H
_geom_hbond_atom_site_label_A
_geom_hbond_site_symmetry_A
_geom_hbond_distance_DH
_geom_hbond_distance_HA
_geom_hbond_distance_DA
_geom_hbond_angle_DHA
N6 H62 O5 3_654 0.83(3) 2.14(4) 2.955(3) 169(4)
N6 H61 O5 7_466 0.87(4) 2.02(4) 2.889(3) 175(4)
N6 H62 O5 3_654 0.83(3) 2.14(4) 2.955(3) 169(4)
N6 H61 O5 7_466 0.87(4) 2.02(4) 2.889(3) 175(4)
C1 H11 O5 3_654 0.89 2.68 3.492(3) 152.5
C2 H22 O5 7_456 1.03 2.84 3.811(4) 155.6
C3 H32 O5 7_566 1.05 3.02 3.956(4) 149.7

loop_
_geom_torsion_atom_site_label_1
_geom_torsion_atom_site_label_2
_geom_torsion_atom_site_label_3
_geom_torsion_atom_site_label_4
_geom_torsion_site_symmetry_4
_geom_torsion
O5 C4 C1 C2 . 65.6(4)
N6 C4 C1 C2 . -114.0(3)
O5 C4 C1 C3 . -57.5(4)
N6 C4 C1 C3 . 122.8(3)
C2 C1 C3 C3 7_556 56.2(4)
C4 C1 C3 C3 7_556 179.6(3)
C4 C1 C2 C2 7_556 -178.4(3)
C3 C1 C2 C2 7_556 -55.3(4)
